data_4102094
loop_
_publ_author_name
'Nicholas E. Shepherd'
'Hirooki Tanabe'
'Yingjie Xu'
'Shigeki Matsunaga'
'Masakatsu Shibasaki'

_publ_section_title
;
 Direct Catalytic Asymmetric Vinylogous Mannich-Type and Michael Reactions
 of an \a,\b-Unsaturated \g-Butyrolactam under Dinuclear Nickel Catalysis
;
_journal_name_full 'Journal of the American Chemical Society'
_journal_page_first 3666
_journal_page_last 3667
_journal_paper_doi 10.1021/ja1002636
_journal_volume 132
_journal_year 2010
_chemical_absolute_configuration ad
_chemical_formula_moiety 'C17 H19 Br N2 O5 '
_chemical_formula_sum 'C17 H19 Br N2 O5'
_chemical_formula_weight 411.25
_space_group_IT_number 4
_symmetry_cell_setting monoclinic
_symmetry_Int_Tables_number 4
_symmetry_space_group_name_Hall 'P 2yb'
_symmetry_space_group_name_H-M 'P 1 21 1'
_cell_angle_alpha 90.0000
_cell_angle_beta 109.5750(17)
_cell_angle_gamma 90.0000
_cell_formula_units_Z 2
_cell_length_a 10.7145(3)
_cell_length_b 7.1225(3)
_cell_length_c 12.4937(3)
_cell_measurement_reflns_used 5260
_cell_measurement_temperature 103.1
_cell_measurement_theta_max 68.1
_cell_measurement_theta_min 3.8
_cell_volume 898.34(5)
_computing_cell_refinement 'PROCESS-AUTO (Rigaku, 1998)'
_computing_data_collection 'PROCESS-AUTO (Rigaku, 1998)'
_computing_data_reduction 'CrystalStructure (Rigaku & RAC 2007)'
_computing_molecular_graphics 'ORTEP (Johnson, 1976)'
_computing_publication_material 'CrystalStructure (Rigaku & RAC 2007)'
_computing_structure_refinement 'SHELXL97 (Sheldrick, 1997)'
_computing_structure_solution 'SIR2002 (Burla, 2003)'
_diffrn_ambient_temperature 103.1
_diffrn_detector_area_resol_mean 10.00
_diffrn_measured_fraction_theta_full 0.989
_diffrn_measured_fraction_theta_max 0.989
_diffrn_measurement_device_type 'Rigaku RAXIS-RAPID'
_diffrn_measurement_method \w
_diffrn_radiation_type 'Cu K\a'
_diffrn_radiation_wavelength 1.54187
_diffrn_reflns_av_R_equivalents 0.077
_diffrn_reflns_limit_h_max 12
_diffrn_reflns_limit_h_min -12
_diffrn_reflns_limit_k_max 8
_diffrn_reflns_limit_k_min -8
_diffrn_reflns_limit_l_max 15
_diffrn_reflns_limit_l_min -14
_diffrn_reflns_number 9153
_diffrn_reflns_theta_full 68.21
_diffrn_reflns_theta_max 68.21
_exptl_absorpt_coefficient_mu 3.389
_exptl_absorpt_correction_T_max 0.661
_exptl_absorpt_correction_T_min 0.396
_exptl_absorpt_correction_type multi-scan
_exptl_absorpt_process_details
;
    Higashi, T. (1995). Program for Absorption Correction.
    Rigaku Corporation, Tokyo, Japan.
;
_exptl_crystal_colour colorless
_exptl_crystal_density_diffrn 1.520
_exptl_crystal_density_method 'not measured'
_exptl_crystal_description block
_exptl_crystal_F_000 420.00
_exptl_crystal_size_max 0.33
_exptl_crystal_size_mid 0.17
_exptl_crystal_size_min 0.12
_refine_diff_density_max 0.80
_refine_diff_density_min -0.48
_refine_ls_abs_structure_details 'Flack, H. D. (1983), Acta Cryst. A39, 876-881.  1355 Friedel Pairs'
_refine_ls_abs_structure_Flack -0.039(18)
_refine_ls_extinction_method none
_refine_ls_goodness_of_fit_ref 0.912
_refine_ls_hydrogen_treatment constr
_refine_ls_number_parameters 230
_refine_ls_number_reflns 3134
_refine_ls_R_factor_gt 0.0389
_refine_ls_shift/su_max 0.0000
_refine_ls_structure_factor_coef Fsqd
_refine_ls_weighting_details 'w = 1/[\s^2^(Fo^2^)+(0.0000P)^2^+0.0000P] where P=(Fo^2^+2Fc^2^)/3'
_refine_ls_weighting_scheme calc
_refine_ls_wR_factor_ref 0.0790
_reflns_number_gt 2620
_reflns_number_total 3134
_reflns_threshold_expression F^2^>2.0\s(F^2^)
_cod_data_source_file ja1002636_si_003.cif
_cod_data_source_block '_091221'
_cod_original_cell_volume 898.35(5)
_cod_original_formula_sum 'C17 H19 Br N2 O5 '
_cod_database_code 4102094

loop_
_symmetry_equiv_pos_as_xyz
'x, y, z'
'-x, y+1/2, -z'

loop_
_atom_site_label
_atom_site_type_symbol
_atom_site_fract_x
_atom_site_fract_y
_atom_site_fract_z
_atom_site_U_iso_or_equiv
_atom_site_adp_type
_atom_site_occupancy
_atom_site_symmetry_multiplicity
_atom_site_calc_flag
_atom_site_refinement_flags
_atom_site_disorder_assembly
_atom_site_disorder_group
Br1 Br -0.06523(3) 0.33336(5) 0.21203(2) 0.02252(12) Uani 1 1 d . . .
O1 O 0.4277(2) 0.3595(5) 1.07217(18) 0.0274(7) Uani 1 1 d . . .
O2 O 0.6565(2) 0.3122(6) 1.01452(18) 0.0252(7) Uani 1 1 d . . .
O3 O 0.6082(2) 0.2848(3) 0.82344(19) 0.0192(7) Uani 1 1 d . . .
O4 O 0.3309(3) 0.9093(4) 0.6181(2) 0.0381(8) Uani 1 1 d . . .
O5 O 0.5091(3) 0.7486(4) 0.6434(3) 0.0405(9) Uani 1 1 d . . .
N1 N 0.4420(2) 0.3212(6) 0.8902(2) 0.0170(6) Uani 1 1 d . . .
N2 N 0.4035(3) 0.7772(5) 0.6589(3) 0.0229(8) Uani 1 1 d . . .
C1 C 0.3592(4) 0.4453(5) 0.6874(3) 0.0163(9) Uani 1 1 d . . .
H1 H 0.4459 0.4225 0.6759 0.020 Uiso 1 1 calc R . .
C2 C 0.3467(3) 0.2975(5) 0.7741(3) 0.0183(10) Uani 1 1 d . . .
H2 H 0.3592 0.1698 0.7459 0.022 Uiso 1 1 calc R . .
C3 C 0.2179(3) 0.3005(6) 0.7971(3) 0.0204(9) Uani 1 1 d . . .
H3 H 0.1336 0.2876 0.7399 0.024 Uiso 1 1 calc R . .
C4 C 0.2352(3) 0.3230(7) 0.9048(3) 0.0223(8) Uani 1 1 d . . .
H4 H 0.1658 0.3291 0.9360 0.027 Uiso 1 1 calc R . .
C5 C 0.3760(3) 0.3375(8) 0.9707(3) 0.0211(7) Uani 1 1 d . . .
C6 C 0.5799(3) 0.3046(6) 0.9200(3) 0.0198(10) Uani 1 1 d . . .
C7 C 0.7464(3) 0.2959(6) 0.8240(3) 0.0206(10) Uani 1 1 d . . .
C8 C 0.7262(4) 0.2864(6) 0.6968(3) 0.0296(13) Uani 1 1 d . . .
H8A H 0.8126 0.2861 0.6858 0.036 Uiso 1 1 calc R . .
H8B H 0.6750 0.3956 0.6584 0.036 Uiso 1 1 calc R . .
H8C H 0.6781 0.1712 0.6647 0.036 Uiso 1 1 calc R . .
C9 C 0.8243(4) 0.1301(7) 0.8875(4) 0.0293(12) Uani 1 1 d . . .
H9A H 0.9121 0.1289 0.8793 0.035 Uiso 1 1 calc R . .
H9B H 0.7773 0.0138 0.8563 0.035 Uiso 1 1 calc R . .
H9C H 0.8340 0.1401 0.9681 0.035 Uiso 1 1 calc R . .
C10 C 0.8071(4) 0.4837(6) 0.8743(4) 0.0287(12) Uani 1 1 d . . .
H10A H 0.7474 0.5860 0.8365 0.034 Uiso 1 1 calc R . .
H10B H 0.8926 0.5000 0.8628 0.034 Uiso 1 1 calc R . .
H10C H 0.8204 0.4857 0.9558 0.034 Uiso 1 1 calc R . .
C11 C 0.3640(4) 0.6439(5) 0.7340(3) 0.0185(8) Uani 1 1 d . . .
H11A H 0.2759 0.6790 0.7371 0.022 Uiso 1 1 calc R . .
H11B H 0.4287 0.6498 0.8120 0.022 Uiso 1 1 calc R . .
C12 C 0.2511(3) 0.4201(5) 0.5719(3) 0.0166(8) Uani 1 1 d . . .
C13 C 0.1246(4) 0.4908(6) 0.5463(3) 0.0210(9) Uani 1 1 d . . .
H13 H 0.1022 0.5584 0.6029 0.025 Uiso 1 1 calc R . .
C14 C 0.0293(4) 0.4659(5) 0.4403(3) 0.0194(9) Uani 1 1 d . . .
H14 H -0.0576 0.5147 0.4242 0.023 Uiso 1 1 calc R . .
C15 C 0.0639(3) 0.3682(6) 0.3584(3) 0.0178(9) Uani 1 1 d . . .
C16 C 0.1905(3) 0.2978(7) 0.3812(3) 0.0217(12) Uani 1 1 d . . .
H16 H 0.2138 0.2337 0.3239 0.026 Uiso 1 1 calc R . .
C17 C 0.2824(3) 0.3215(9) 0.4878(3) 0.0191(8) Uani 1 1 d . . .
H17 H 0.3686 0.2699 0.5045 0.023 Uiso 1 1 calc R . .

loop_
_atom_site_aniso_label
_atom_site_aniso_U_11
_atom_site_aniso_U_22
_atom_site_aniso_U_33
_atom_site_aniso_U_23
_atom_site_aniso_U_13
_atom_site_aniso_U_12
Br1 0.0195(2) 0.0297(2) 0.01365(17) 0.0008(2) -0.00072(13) -0.0058(2)
O1 0.0265(14) 0.039(2) 0.0140(11) 0.0052(15) 0.0037(10) 0.0099(16)
O2 0.0184(12) 0.040(2) 0.0131(11) 0.0009(17) 0.0000(9) 0.0029(17)
O3 0.0162(12) 0.0249(19) 0.0154(12) 0.0001(11) 0.0038(10) 0.0065(11)
O4 0.057(2) 0.0227(17) 0.0294(17) 0.0076(14) 0.0079(15) 0.0103(17)
O5 0.041(2) 0.039(2) 0.055(2) 0.0027(15) 0.0343(17) -0.0013(15)
N1 0.0134(14) 0.0213(18) 0.0136(13) -0.003(2) 0.0010(11) 0.004(2)
N2 0.031(2) 0.020(2) 0.0192(17) -0.0041(15) 0.0099(15) -0.0051(16)
C1 0.016(2) 0.017(2) 0.0151(19) 0.0004(16) 0.0042(16) 0.0015(16)
C2 0.0195(18) 0.015(3) 0.0152(17) 0.0019(16) -0.0005(14) 0.0023(17)
C3 0.0163(18) 0.018(3) 0.0239(18) 0.0022(18) 0.0025(14) -0.0035(18)
C4 0.0193(17) 0.022(2) 0.0237(17) 0.005(3) 0.0055(14) -0.002(3)
C5 0.0240(18) 0.0172(18) 0.0223(17) 0.009(3) 0.0080(14) 0.006(3)
C6 0.0221(19) 0.013(3) 0.0235(18) 0.0011(19) 0.0067(15) 0.0030(19)
C7 0.0195(19) 0.021(3) 0.0207(18) -0.0007(18) 0.0059(15) 0.0039(18)
C8 0.027(2) 0.038(4) 0.026(2) 0.001(2) 0.0125(18) 0.006(2)
C9 0.025(3) 0.031(3) 0.032(3) 0.004(2) 0.009(2) 0.011(2)
C10 0.031(3) 0.030(3) 0.024(3) 0.007(2) 0.007(2) 0.005(2)
C11 0.019(2) 0.019(2) 0.018(2) 0.0012(17) 0.0068(17) -0.0041(17)
C12 0.014(2) 0.017(2) 0.0151(19) 0.0019(16) 0.0002(16) -0.0021(16)
C13 0.023(2) 0.022(2) 0.019(2) -0.0010(17) 0.0083(17) 0.0013(18)
C14 0.011(2) 0.024(2) 0.021(2) 0.0024(17) 0.0022(16) 0.0024(17)
C15 0.0205(19) 0.019(3) 0.0094(15) 0.0032(16) -0.0016(13) -0.0019(17)
C16 0.0178(19) 0.030(4) 0.0181(18) -0.0045(19) 0.0074(15) 0.0015(19)
C17 0.0149(16) 0.022(2) 0.0194(16) 0.004(3) 0.0038(13) 0.006(3)

loop_
_atom_type_symbol
_atom_type_description
_atom_type_scat_dispersion_real
_atom_type_scat_dispersion_imag
_atom_type_scat_source
C C 0.018 0.009
;
International Tables for Crystallography
(1992, Vol. C, Tables 4.2.6.8 and 6.1.1.4)
;
H H 0.000 0.000
;
International Tables for Crystallography
(1992, Vol. C, Table 6.1.1.4)
;
Br Br -0.676 1.280
;
International Tables for Crystallography
(1992, Vol. C, Tables 4.2.6.8 and 6.1.1.4)
;
N N 0.031 0.018
;
International Tables for Crystallography
(1992, Vol. C, Tables 4.2.6.8 and 6.1.1.4)
;
O O 0.049 0.032
;
International Tables for Crystallography
(1992, Vol. C, Tables 4.2.6.8 and 6.1.1.4)
;

loop_
_geom_angle_atom_site_label_1
_geom_angle_atom_site_label_2
_geom_angle_atom_site_label_3
_geom_angle
_geom_angle_site_symmetry_1
_geom_angle_site_symmetry_3
_geom_angle_publ_flag
C6 O3 C7 121.0(3) . . ?
C6 N1 C5 123.4(3) . . ?
C6 N1 C2 124.8(3) . . ?
C5 N1 C2 111.2(2) . . ?
O4 N2 O5 123.7(4) . . ?
O4 N2 C11 118.6(3) . . ?
O5 N2 C11 117.7(3) . . ?
C11 C1 C12 112.8(3) . . ?
C11 C1 C2 111.4(3) . . ?
C12 C1 C2 111.4(3) . . ?
N1 C2 C3 100.8(3) . . ?
N1 C2 C1 114.6(3) . . ?
C3 C2 C1 115.1(3) . . ?
C4 C3 C2 112.2(3) . . ?
C3 C4 C5 110.6(3) . . ?
O1 C5 N1 126.3(3) . . ?
O1 C5 C4 128.5(3) . . ?
N1 C5 C4 105.2(3) . . ?
O2 C6 O3 127.2(3) . . ?
O2 C6 N1 125.1(3) . . ?
O3 C6 N1 107.7(3) . . ?
O3 C7 C9 109.7(3) . . ?
O3 C7 C10 109.7(3) . . ?
C9 C7 C10 112.6(3) . . ?
O3 C7 C8 101.5(3) . . ?
C9 C7 C8 111.8(3) . . ?
C10 C7 C8 111.0(3) . . ?
N2 C11 C1 109.3(3) . . ?
C13 C12 C17 118.3(3) . . ?
C13 C12 C1 123.4(3) . . ?
C17 C12 C1 118.2(3) . . ?
C12 C13 C14 121.8(4) . . ?
C13 C14 C15 118.4(3) . . ?
C16 C15 C14 121.1(3) . . ?
C16 C15 Br1 119.8(3) . . ?
C14 C15 Br1 119.1(3) . . ?
C17 C16 C15 119.2(4) . . ?
C16 C17 C12 121.1(4) . . ?

loop_
_geom_bond_atom_site_label_1
_geom_bond_atom_site_label_2
_geom_bond_distance
_geom_bond_site_symmetry_2
_geom_bond_publ_flag
Br1 C15 1.904(3) . ?
O1 C5 1.212(3) . ?
O2 C6 1.192(4) . ?
O3 C6 1.347(4) . ?
O3 C7 1.480(4) . ?
O4 N2 1.219(4) . ?
O5 N2 1.227(4) . ?
N1 C6 1.402(4) . ?
N1 C5 1.414(3) . ?
N1 C2 1.478(4) . ?
N2 C11 1.492(4) . ?
C1 C11 1.523(5) . ?
C1 C12 1.528(5) . ?
C1 C2 1.548(5) . ?
C2 C3 1.501(5) . ?
C3 C4 1.306(4) . ?
C4 C5 1.460(4) . ?
C7 C9 1.509(5) . ?
C7 C10 1.528(6) . ?
C7 C8 1.533(4) . ?
C12 C13 1.379(5) . ?
C12 C17 1.394(5) . ?
C13 C14 1.386(5) . ?
C14 C15 1.387(5) . ?
C15 C16 1.384(5) . ?
C16 C17 1.376(4) . ?

loop_
_cod_related_entry_id
_cod_related_entry_database
_cod_related_entry_code
1 ChemSpider 29328643
